data_1008959
loop_
_publ_author_name
'Nasr Eddine, M'
'Bertaut, E F'
'Roubin, M'
'Paris, J'

_publ_section_title
;
Etude cristallographique de Cr(1-x) V(x) N a basse temperature
;
_journal_coden_ASTM ACBCAR
_journal_name_full 'Acta Crystallographica B (24,1968-38,1982)'
_journal_page_first 3010
_journal_page_last 3013
_journal_paper_doi 10.1107/S0567740877010164
_journal_volume 33
_journal_year 1977
_chemical_formula_structural 'Cr0.9375 V0.0625 N'
_chemical_formula_sum 'Cr0.9375 N V0.0625'
_chemical_name_systematic
;
Chromium vanadium nitride (0.94/0.06/1) - LT
;
_space_group_IT_number 59
_symmetry_cell_setting orthorhombic
_symmetry_space_group_name_Hall '-P 2c 2bc'
_symmetry_space_group_name_H-M 'P n m m :2'
_cell_angle_alpha 90
_cell_angle_beta 90
_cell_angle_gamma 90
_cell_formula_units_Z 2
_cell_length_a 2.8831(5)
_cell_length_b 2.9638
_cell_length_c 4.1342
_cell_volume 35.3
_cod_original_sg_symbol_H-M 'P n m m Z'
_cod_original_formula_sum 'Cr.9375 N V.0625'
_cod_database_code 1008959

loop_
_symmetry_equiv_pos_as_xyz
x,y,z
x,y,1/2-z
x,1/2-y,z
x,1/2-y,1/2-z
-x,-y,-z
-x,-y,1/2+z
-x,1/2+y,-z
-x,1/2+y,1/2+z

loop_
_atom_site_label
_atom_site_type_symbol
_atom_site_symmetry_multiplicity
_atom_site_Wyckoff_symbol
_atom_site_fract_x
_atom_site_fract_y
_atom_site_fract_z
_atom_site_occupancy
_atom_site_attached_hydrogens
_atom_site_calc_flag
Cr1 Cr3+ 2 a 0.24 0.25 0.25 0.9375 0 d
V1 V3+ 2 a 0.24 0.25 0.25 0.0625 0 d
N1 N3- 2 a 0.26 0.25 0.25 1. 0 d

loop_
_atom_type_symbol
_atom_type_oxidation_number
Cr3+ 3.000
V3+ 3.000
N3- -3.000
